data_4335169
loop_
_publ_author_name
'Viktor Hlukhyy'
'Lisa Siggelkow'
'Thomas F. F\"assler'

_publ_contact_author_address
;  Departement of Chemistry, Technische Universitaet Muenchen,
   Lichtenbergstrasse 4,
   85747 Garching, Germany
;
_publ_contact_author_email Viktor.Hlukhyy@lrz.tu-muenchen.de
_publ_contact_author_fax '+49-(0) 89 289 13186'
_publ_contact_author_name 'Viktor Hlukhyy'
_publ_contact_author_phone '+49-(0) 89 289 13226'
_publ_section_title
;
 From One to Three Dimensions: Corrugated\\infty1 [NiGe] Ribbons as a
 Building Block in Alkaline Earth Metal Ae/Ni/Ge Phases with Crystal
 Structure and Chemical Bonding in AeNiGe (Ae = Mg, Sr, Ba)
;
_journal_name_full 'Inorganic Chemistry'
_journal_page_first 6905
_journal_page_last 6915
_journal_paper_doi 10.1021/ic302681t
_journal_volume 52
_journal_year 2013
_chemical_formula_sum 'Ge Ni Sr'
_chemical_formula_weight 218.92
_space_group_IT_number 62
_symmetry_cell_setting orthorhombic
_symmetry_space_group_name_Hall '-P 2ac 2n'
_symmetry_space_group_name_H-M 'P n m a'
_atom_sites_solution_primary direct
_atom_sites_solution_secondary difmap
_audit_creation_method SHELXL-97
_cell_angle_alpha 90.00
_cell_angle_beta 90.00
_cell_angle_gamma 90.00
_cell_formula_units_Z 4
_cell_length_a 5.7268(13)
_cell_length_b 4.1742(9)
_cell_length_c 11.400(3)
_cell_measurement_temperature 293(2)
_cell_volume 272.51(11)
_computing_cell_refinement 'WinXPOW (Stoe, 2003)'
_computing_data_collection 'XArea (Stoe, 2001)'
_computing_data_reduction 'XRED (Stoe, 2001)'
_computing_molecular_graphics 'DIAMOND 3.2 (Brandenburg)'
_computing_structure_refinement 'SHELXL-97 (Sheldrick, 1997)'
_computing_structure_solution 'SHELXS-97 (Sheldrick, 1990)'
_diffrn_ambient_temperature 293(2)
_diffrn_measured_fraction_theta_full 0.994
_diffrn_measured_fraction_theta_max 0.994
_diffrn_measurement_device_type 'imaging plate diffractomter Stoe IPDS-II'
_diffrn_measurement_method '\w scans'
_diffrn_radiation_monochromator graphite
_diffrn_radiation_source 'rotating anode, BRUKER NONIUS FR591'
_diffrn_radiation_type MoK\a
_diffrn_radiation_wavelength 0.71073
_diffrn_reflns_av_R_equivalents 0.1102
_diffrn_reflns_av_sigmaI/netI 0.0400
_diffrn_reflns_limit_h_max 7
_diffrn_reflns_limit_h_min -7
_diffrn_reflns_limit_k_max 5
_diffrn_reflns_limit_k_min -5
_diffrn_reflns_limit_l_max 14
_diffrn_reflns_limit_l_min -14
_diffrn_reflns_number 4201
_diffrn_reflns_theta_full 27.50
_diffrn_reflns_theta_max 27.50
_diffrn_reflns_theta_min 5.05
_exptl_absorpt_coefficient_mu 36.915
_exptl_absorpt_correction_T_max 0.0639
_exptl_absorpt_correction_T_min 0.0165
_exptl_absorpt_correction_type numerical
_exptl_absorpt_process_details 'STOE X-RED'
_exptl_crystal_colour 'metallic silver'
_exptl_crystal_density_diffrn 5.336
_exptl_crystal_description needle
_exptl_crystal_F_000 392
_exptl_crystal_size_max 0.08
_exptl_crystal_size_mid 0.02
_exptl_crystal_size_min 0.01
_refine_diff_density_max 1.012
_refine_diff_density_min -1.088
_refine_diff_density_rms 0.229
_refine_ls_extinction_coef 0.0029(13)
_refine_ls_extinction_expression Fc^*^=kFc[1+0.001xFc^2^\l^3^/sin(2\q)]^-1/4^
_refine_ls_extinction_method SHELXL
_refine_ls_goodness_of_fit_ref 1.057
_refine_ls_matrix_type full
_refine_ls_number_parameters 20
_refine_ls_number_reflns 358
_refine_ls_number_restraints 0
_refine_ls_restrained_S_all 1.057
_refine_ls_R_factor_all 0.0485
_refine_ls_R_factor_gt 0.0361
_refine_ls_shift/su_max 0.000
_refine_ls_shift/su_mean 0.000
_refine_ls_structure_factor_coef Fsqd
_refine_ls_weighting_details 'calc w=1/[\s^2^(Fo^2^)+(0.0379P)^2^+1.4017P] where P=(Fo^2^+2Fc^2^)/3'
_refine_ls_weighting_scheme calc
_refine_ls_wR_factor_gt 0.0782
_refine_ls_wR_factor_ref 0.0825
_reflns_number_gt 298
_reflns_number_total 358
_reflns_threshold_expression >2sigma(I)
_cod_data_source_file ic302681t_si_002_3.cif
_cod_data_source_block SrNiGe
_cod_original_cell_volume 272.51(10)
_cod_database_code 4335169

loop_
_symmetry_equiv_pos_as_xyz
'x, y, z'
'-x+1/2, -y, z+1/2'
'-x, y+1/2, -z'
'x+1/2, -y+1/2, -z+1/2'
'-x, -y, -z'
'x-1/2, y, -z-1/2'
'x, -y-1/2, z'
'-x-1/2, y-1/2, z-1/2'

loop_
_atom_site_label
_atom_site_type_symbol
_atom_site_fract_x
_atom_site_fract_y
_atom_site_fract_z
_atom_site_U_iso_or_equiv
_atom_site_adp_type
_atom_site_occupancy
_atom_site_symmetry_multiplicity
_atom_site_calc_flag
_atom_site_refinement_flags
Sr Sr 0.11940(18) 0.2500 0.35634(9) 0.0257(3) Uani 1 2 d S
Ni Ni 0.1006(2) 0.2500 0.04415(12) 0.0230(4) Uani 1 2 d S
Ge Ge 0.3646(2) 0.2500 0.62877(10) 0.0253(3) Uani 1 2 d S

loop_
_atom_site_aniso_label
_atom_site_aniso_U_11
_atom_site_aniso_U_22
_atom_site_aniso_U_33
_atom_site_aniso_U_23
_atom_site_aniso_U_13
_atom_site_aniso_U_12
Sr 0.0238(5) 0.0265(6) 0.0267(5) 0.000 -0.0006(4) 0.000
Ni 0.0232(7) 0.0185(7) 0.0273(7) 0.000 -0.0009(6) 0.000
Ge 0.0298(6) 0.0193(6) 0.0269(6) 0.000 0.0031(5) 0.000

loop_
_atom_type_symbol
_atom_type_description
_atom_type_scat_dispersion_real
_atom_type_scat_dispersion_imag
_atom_type_scat_source
Ni Ni 0.3393 1.1124 'International Tables Vol C Tables 4.2.6.8 and 6.1.1.4'
Ge Ge 0.1547 1.8001 'International Tables Vol C Tables 4.2.6.8 and 6.1.1.4'
Sr Sr -1.5307 3.2498 'International Tables Vol C Tables 4.2.6.8 and 6.1.1.4'

loop_
_geom_angle_atom_site_label_1
_geom_angle_atom_site_label_2
_geom_angle_atom_site_label_3
_geom_angle
_geom_angle_site_symmetry_1
_geom_angle_site_symmetry_3
Ni Sr Ni 136.72(6) 6_656 6_556
Ni Sr Ge 105.73(4) 6_656 2_554
Ni Sr Ge 107.67(4) 6_556 2_554
Ni Sr Ge 105.73(4) 6_656 2_564
Ni Sr Ge 107.67(4) 6_556 2_564
Ge Sr Ge 77.60(4) 2_554 2_564
Ni Sr Ni 47.37(3) 6_656 2_565
Ni Sr Ni 102.50(4) 6_556 2_565
Ge Sr Ni 149.76(5) 2_554 2_565
Ge Sr Ni 95.34(3) 2_564 2_565
Ni Sr Ni 47.37(3) 6_656 2
Ni Sr Ni 102.50(4) 6_556 2
Ge Sr Ni 95.34(3) 2_554 2
Ge Sr Ni 149.76(5) 2_564 2
Ni Sr Ni 75.92(4) 2_565 2
Ni Sr Ge 43.29(3) 6_656 .
Ni Sr Ge 93.43(4) 6_556 .
Ge Sr Ge 134.30(2) 2_554 .
Ge Sr Ge 134.30(2) 2_564 .
Ni Sr Ge 39.67(2) 2_565 .
Ni Sr Ge 39.67(2) 2 .
Ni Sr Ge 135.99(3) 6_656 5_556
Ni Sr Ge 40.28(2) 6_556 5_556
Ge Sr Ge 71.55(3) 2_554 5_556
Ge Sr Ge 115.88(4) 2_564 5_556
Ni Sr Ge 135.71(4) 2_565 5_556
Ni Sr Ge 88.67(3) 2 5_556
Ge Sr Ge 106.51(3) . 5_556
Ni Sr Ge 135.99(3) 6_656 5_566
Ni Sr Ge 40.28(2) 6_556 5_566
Ge Sr Ge 115.88(4) 2_554 5_566
Ge Sr Ge 71.55(3) 2_564 5_566
Ni Sr Ge 88.67(3) 2_565 5_566
Ni Sr Ge 135.71(4) 2 5_566
Ge Sr Ge 106.51(3) . 5_566
Ge Sr Ge 73.85(4) 5_556 5_566
Ni Sr Ni 114.11(5) 6_656 .
Ni Sr Ni 109.16(5) 6_556 .
Ge Sr Ni 38.953(18) 2_554 .
Ge Sr Ni 38.953(18) 2_564 .
Ni Sr Ni 130.17(3) 2_565 .
Ni Sr Ni 130.17(3) 2 .
Ge Sr Ni 157.40(4) . .
Ge Sr Ni 91.42(3) 5_556 .
Ge Sr Ni 91.42(3) 5_566 .
Ni Sr Ge 39.44(2) 6_656 5_666
Ni Sr Ge 138.20(3) 6_556 5_666
Ge Sr Ge 112.04(4) 2_554 5_666
Ge Sr Ge 69.70(3) 2_564 5_666
Ni Sr Ge 39.67(3) 2_565 5_666
Ni Sr Ge 86.52(3) 2 5_666
Ge Sr Ge 67.74(3) . 5_666
Ge Sr Ge 174.24(5) 5_556 5_666
Ge Sr Ge 107.608(17) 5_566 5_666
Ni Sr Ge 94.10(3) . 5_666
Ni Sr Ge 39.44(2) 6_656 5_656
Ni Sr Ge 138.20(3) 6_556 5_656
Ge Sr Ge 69.70(3) 2_554 5_656
Ge Sr Ge 112.04(4) 2_564 5_656
Ni Sr Ge 86.52(3) 2_565 5_656
Ni Sr Ge 39.67(3) 2 5_656
Ge Sr Ge 67.74(3) . 5_656
Ge Sr Ge 107.608(17) 5_556 5_656
Ge Sr Ge 174.24(5) 5_566 5_656
Ni Sr Ge 94.10(3) . 5_656
Ge Sr Ge 70.38(3) 5_666 5_656
Ge Ni Ge 129.47(8) 2_564 2_554
Ge Ni Ge 113.18(4) 2_564 6_556
Ge Ni Ge 113.18(4) 2_554 6_556
Ge Ni Ni 158.50(8) 2_564 5
Ge Ni Ni 58.11(3) 2_554 5
Ge Ni Ni 55.07(5) 6_556 5
Ge Ni Ni 58.11(3) 2_564 5_565
Ge Ni Ni 158.50(8) 2_554 5_565
Ge Ni Ni 55.07(5) 6_556 5_565
Ni Ni Ni 107.52(9) 5 5_565
Ge Ni Sr 85.45(4) 2_564 6_556
Ge Ni Sr 85.45(4) 2_554 6_556
Ge Ni Sr 77.95(5) 6_556 6_556
Ni Ni Sr 74.72(6) 5 6_556
Ni Ni Sr 74.72(6) 5_565 6_556
Ge Ni Sr 76.72(4) 2_564 6_656
Ge Ni Sr 76.72(4) 2_554 6_656
Ge Ni Sr 145.33(7) 6_556 6_656
Ni Ni Sr 123.69(5) 5 6_656
Ni Ni Sr 123.69(5) 5_565 6_656
Sr Ni Sr 136.73(6) 6_556 6_656
Ge Ni Sr 141.19(5) 2_564 2_554
Ge Ni Sr 70.53(4) 2_554 2_554
Ge Ni Sr 75.33(5) 6_556 2_554
Ni Ni Sr 57.91(5) 5 2_554
Ni Ni Sr 117.46(8) 5_565 2_554
Sr Ni Sr 132.63(3) 6_556 2_554
Sr Ni Sr 77.50(4) 6_656 2_554
Ge Ni Sr 70.53(4) 2_564 2_564
Ge Ni Sr 141.19(5) 2_554 2_564
Ge Ni Sr 75.33(5) 6_556 2_564
Ni Ni Sr 117.46(8) 5 2_564
Ni Ni Sr 57.91(5) 5_565 2_564
Sr Ni Sr 132.63(3) 6_556 2_564
Sr Ni Sr 77.50(4) 6_656 2_564
Sr Ni Sr 75.92(4) 2_554 2_564
Ge Ni Sr 65.14(4) 2_564 .
Ge Ni Sr 65.14(4) 2_554 .
Ge Ni Sr 147.30(6) 6_556 .
Ni Ni Sr 113.72(6) 5 .
Ni Ni Sr 113.72(6) 5_565 .
Sr Ni Sr 69.36(3) 6_556 .
Sr Ni Sr 67.37(3) 6_656 .
Sr Ni Sr 128.06(3) 2_554 .
Sr Ni Sr 128.06(3) 2_564 .
Ni Ge Ni 129.47(8) 2 2_565
Ni Ge Ni 66.82(4) 2 6_656
Ni Ge Ni 66.82(4) 2_565 6_656
Ni Ge Sr 152.85(5) 2 2_565
Ni Ge Sr 75.91(4) 2_565 2_565
Ni Ge Sr 128.82(4) 6_656 2_565
Ni Ge Sr 75.91(4) 2 2
Ni Ge Sr 152.85(5) 2_565 2
Ni Ge Sr 128.82(4) 6_656 2
Sr Ge Sr 77.60(4) 2_565 2
Ni Ge Sr 69.80(4) 2 .
Ni Ge Sr 69.80(4) 2_565 .
Ni Ge Sr 58.76(5) 6_656 .
Sr Ge Sr 136.14(2) 2_565 .
Sr Ge Sr 136.14(2) 2 .
Ni Ge Sr 63.00(4) 2 5_556
Ni Ge Sr 129.25(5) 2_565 5_556
Ni Ge Sr 119.44(4) 6_656 5_556
Sr Ge Sr 111.12(4) 2_565 5_556
Sr Ge Sr 66.88(3) 2 5_556
Sr Ge Sr 73.49(3) . 5_556
Ni Ge Sr 129.25(5) 2 5_566
Ni Ge Sr 63.00(4) 2_565 5_566
Ni Ge Sr 119.44(4) 6_656 5_566
Sr Ge Sr 66.88(3) 2_565 5_566
Sr Ge Sr 111.12(4) 2 5_566
Sr Ge Sr 73.49(3) . 5_566
Sr Ge Sr 73.85(4) 5_556 5_566
Ni Ge Sr 118.05(5) 2 5_666
Ni Ge Sr 55.11(4) 2_565 5_666
Ni Ge Sr 65.00(4) 6_656 5_666
Sr Ge Sr 65.16(3) 2_565 5_666
Sr Ge Sr 107.59(4) 2 5_666
Sr Ge Sr 112.26(3) . 5_666
Sr Ge Sr 174.24(5) 5_556 5_666
Sr Ge Sr 107.608(18) 5_566 5_666
Ni Ge Sr 55.11(4) 2 5_656
Ni Ge Sr 118.05(5) 2_565 5_656
Ni Ge Sr 65.00(4) 6_656 5_656
Sr Ge Sr 107.59(4) 2_565 5_656
Sr Ge Sr 65.16(3) 2 5_656
Sr Ge Sr 112.26(3) . 5_656
Sr Ge Sr 107.608(18) 5_556 5_656
Sr Ge Sr 174.24(5) 5_566 5_656
Sr Ge Sr 70.38(3) 5_666 5_656

loop_
_geom_bond_atom_site_label_1
_geom_bond_atom_site_label_2
_geom_bond_distance
_geom_bond_site_symmetry_2
Sr Ni 2.9800(18) 6_656
Sr Ni 3.1804(17) 6_556
Sr Ge 3.3308(13) 2_554
Sr Ge 3.3308(13) 2_564
Sr Ni 3.3929(14) 2_565
Sr Ni 3.3929(14) 2
Sr Ge 3.4085(17) .
Sr Ge 3.4739(14) 5_556
Sr Ge 3.4739(14) 5_566
Sr Ni 3.5605(19) .
Sr Ge 3.6217(15) 5_666
Sr Ge 3.6217(15) 5_656
Ni Ge 2.3079(8) 2_564
Ni Ge 2.3079(8) 2_554
Ni Ge 2.3900(18) 6_556
Ni Ni 2.5877(16) 5
Ni Ni 2.5877(16) 5_565
Ni Sr 2.9800(18) 6_556
Ni Sr 3.1804(17) 6_656
Ni Sr 3.3929(14) 2_554
Ni Sr 3.3929(14) 2_564
Ge Ni 2.3079(8) 2
Ge Ni 2.3079(8) 2_565
Ge Ni 2.3899(18) 6_656
Ge Sr 3.3309(13) 2_565
Ge Sr 3.3309(13) 2
Ge Sr 3.4739(14) 5_556
Ge Sr 3.4739(14) 5_566
Ge Sr 3.6217(15) 5_666
Ge Sr 3.6217(14) 5_656
